data_7050309
loop_
_publ_author_name
'Logothetis, Thomas A.'
'Meyer, Franck'
'Metrangolo, Pierangelo'
'Pilati, Tullio'
'Resnati, Giuseppe'

_publ_section_title
;
 Crystal engineering of brominated tectons:
 N-methyl-3,5-dibromo-pyridinium iodide gives particularly short C?Br?I
 halogen bondingElectronic supplementary information (ESI) available:
 rotatable 3D versions of Fig. 1 and Fig. 3. See
 http://www.rsc.org/suppdata/nj/b4/b401421a/
;
_journal_issue 6
_journal_name_full 'New Journal of Chemistry'
_journal_page_first 760
_journal_paper_doi 10.1039/b401421a
_journal_volume 28
_journal_year 2004
_chemical_formula_moiety '(C6 H6 Br2 N 1+) , I 1-)'
_chemical_formula_sum 'C6 H6 Br2 I N'
_chemical_formula_weight 378.84
_chemical_name_systematic
;
N-Methyl-2,4-dibromo-piridinium iodide
;
_space_group_IT_number 61
_symmetry_cell_setting orthorhombic
_symmetry_space_group_name_Hall '-P 2ac 2ab'
_symmetry_space_group_name_H-M 'P b c a'
_atom_sites_solution_hydrogens geom
_atom_sites_solution_primary direct
_atom_sites_solution_secondary difmap
_audit_creation_method SHELXL-97
_cell_angle_alpha 90.00
_cell_angle_beta 90.00
_cell_angle_gamma 90.00
_cell_formula_units_Z 8
_cell_length_a 11.571(2)
_cell_length_b 11.724(2)
_cell_length_c 14.461(2)
_cell_measurement_reflns_used 6386
_cell_measurement_temperature 293(2)
_cell_measurement_theta_max 29.437
_cell_measurement_theta_min 2.817
_cell_volume 1961.8(5)
_computing_cell_refinement 'Bruker SMART'
_computing_data_collection 'Bruker SMART'
_computing_data_reduction 'Bruker SAINT'
_computing_molecular_graphics 'ORTEPIII (Burnett & Johnson,1996)'
_computing_publication_material 'SHELXL-97 (Sheldrick, 1997)'
_computing_structure_refinement 'SHELXL-97 (Sheldrick, 1997)'
_computing_structure_solution 'SIR-92 (Altomare et al., 1994)'
_diffrn_ambient_temperature 293(2)
_diffrn_measured_fraction_theta_full 0.873
_diffrn_measured_fraction_theta_max 0.873
_diffrn_measurement_device_type 'Bruker SMART APEX'
_diffrn_measurement_method 'phi and omega scans'
_diffrn_radiation_monochromator graphite
_diffrn_radiation_source 'fine-focus sealed tube'
_diffrn_radiation_type MoK\a
_diffrn_radiation_wavelength 0.71073
_diffrn_reflns_av_R_equivalents 0.0301
_diffrn_reflns_av_sigmaI/netI 0.0195
_diffrn_reflns_limit_h_max 16
_diffrn_reflns_limit_h_min -16
_diffrn_reflns_limit_k_max 16
_diffrn_reflns_limit_k_min -16
_diffrn_reflns_limit_l_max 20
_diffrn_reflns_limit_l_min -21
_diffrn_reflns_number 47518
_diffrn_reflns_theta_full 31.25
_diffrn_reflns_theta_max 31.25
_diffrn_reflns_theta_min 2.82
_diffrn_standards_decay_% 0.0
_exptl_absorpt_coefficient_mu 11.346
_exptl_absorpt_correction_T_max 0.184954
_exptl_absorpt_correction_T_min 0.051028
_exptl_absorpt_correction_type multi-scan
_exptl_absorpt_process_details 'SADABS,(Bruker, 1997)'
_exptl_crystal_colour yellow
_exptl_crystal_density_diffrn 2.565
_exptl_crystal_density_method 'not measured'
_exptl_crystal_description 'rounded rhombohedron'
_exptl_crystal_F_000 1376
_exptl_crystal_size_max 0.42
_exptl_crystal_size_mid 0.28
_exptl_crystal_size_min 0.25
_refine_diff_density_max 1.506
_refine_diff_density_min -0.977
_refine_diff_density_rms 0.132
_refine_ls_extinction_coef 0.00395(18)
_refine_ls_extinction_expression Fc^*^=kFc[1+0.001xFc^2^\l^3^/sin(2\q)]^-1/4^
_refine_ls_extinction_method SHELXL
_refine_ls_goodness_of_fit_ref 1.039
_refine_ls_hydrogen_treatment refall
_refine_ls_matrix_type full
_refine_ls_number_parameters 128
_refine_ls_number_reflns 3114
_refine_ls_number_restraints 84
_refine_ls_restrained_S_all 1.025
_refine_ls_R_factor_all 0.0399
_refine_ls_R_factor_gt 0.0270
_refine_ls_shift/su_max 0.007
_refine_ls_shift/su_mean 0.001
_refine_ls_structure_factor_coef Fsqd
_refine_ls_weighting_details 'w=1/[\s^2^(Fo^2^)+(0.0430P)^2^+1.1830P] where P=(Fo^2^+2Fc^2^)/3'
_refine_ls_weighting_scheme calc
_refine_ls_wR_factor_gt 0.0679
_refine_ls_wR_factor_ref 0.0736
_reflns_number_gt 2496
_reflns_number_total 3114
_reflns_threshold_expression >2\s(I)
_cod_data_source_file b401421a.txt
_cod_data_source_block re84
_cod_depositor_comments
;
The following automatic conversions were performed:
'_symmetry_cell_setting' value 'Orthorhombic' changed to 'orthorhombic'
according to '/home/saulius/struct/CIF-dictionaries/cif_core.dic'
dictionary named 'cif_core.dic' version 2.4.1 from
2010-06-29.

'_geom_angle_publ_flag' value 'NO' changed to 'no' according
to '/home/saulius/struct/CIF-dictionaries/cif_core.dic' dictionary named
'cif_core.dic' version 2.4.1 from 2010-06-29 (39
times).

'_geom_bond_publ_flag' value 'NO' changed to 'no' according to
'/home/saulius/struct/CIF-dictionaries/cif_core.dic' dictionary named
'cif_core.dic' version 2.4.1 from 2010-06-29 (18
times).

'_geom_torsion_publ_flag' value 'NO' changed to 'no' according to
'/home/saulius/struct/CIF-dictionaries/cif_core.dic' dictionary named
'cif_core.dic' version 2.4.1 from 2010-06-29 (12 times).

Automatic conversion script
Id: cif_fix_enum 1527 2010-12-29 10:47:43Z saulius 
;
_cod_original_sg_symbol_H-M Pbca
_cod_database_code 7050309

loop_
_symmetry_equiv_pos_as_xyz
'x, y, z'
'-x+1/2, -y, z+1/2'
'-x, y+1/2, -z+1/2'
'x+1/2, -y+1/2, -z'
'-x, -y, -z'
'x-1/2, y, -z-1/2'
'x, -y-1/2, z-1/2'
'-x-1/2, y-1/2, z'

loop_
_atom_site_label
_atom_site_type_symbol
_atom_site_fract_x
_atom_site_fract_y
_atom_site_fract_z
_atom_site_U_iso_or_equiv
_atom_site_adp_type
_atom_site_occupancy
_atom_site_calc_flag
_atom_site_refinement_flags
_atom_site_disorder_assembly
_atom_site_disorder_group
I1 I 0.421001(17) 0.130884(17) 0.375681(13) 0.03923(8) Uani 1 d . . .
Br1 Br 0.28319(3) 0.31760(2) 0.22015(2) 0.03906(10) Uani 1 d . . .
Br2 Br -0.11120(3) 0.58322(3) 0.12856(2) 0.03995(10) Uani 1 d . . .
N1 N 0.22640(18) 0.58690(17) 0.04892(13) 0.0291(4) Uani 1 d D . .
C2 C 0.1132(2) 0.6109(2) 0.05865(15) 0.0299(5) Uani 1 d D . .
H2 H 0.087(3) 0.676(3) 0.0211(19) 0.063(12) Uiso 1 d D . .
C3 C 0.0460(2) 0.5467(2) 0.11627(15) 0.0288(5) Uani 1 d D . .
C4 C 0.0935(2) 0.4567(2) 0.16504(16) 0.0310(5) Uani 1 d D . .
H4 H 0.044(3) 0.411(2) 0.2062(16) 0.049(10) Uiso 1 d D . .
C5 C 0.2096(2) 0.43485(19) 0.15326(15) 0.0294(5) Uani 1 d D . .
C6 C 0.2761(2) 0.5004(2) 0.09485(15) 0.0297(5) Uani 1 d D . .
H6 H 0.362(3) 0.489(2) 0.0833(15) 0.042(9) Uiso 1 d D . .
C7 C 0.2976(3) 0.6555(3) -0.0143(3) 0.0444(8) Uani 1 d DU . .
H7A H 0.259(5) 0.727(3) -0.018(4) 0.034(13) Uiso 0.50 d PDU . .
H7B H 0.298(6) 0.618(5) -0.072(3) 0.041(14) Uiso 0.50 d PDU . .
H7C H 0.374(3) 0.666(6) 0.006(5) 0.048(14) Uiso 0.50 d PDU . .
H7D H 0.356(5) 0.612(5) -0.043(4) 0.042(14) Uiso 0.50 d PDU . .
H7E H 0.333(6) 0.712(5) 0.023(4) 0.044(14) Uiso 0.50 d PDU . .
H7F H 0.249(5) 0.691(6) -0.057(4) 0.049(15) Uiso 0.50 d PDU . .

loop_
_atom_site_aniso_label
_atom_site_aniso_U_11
_atom_site_aniso_U_22
_atom_site_aniso_U_33
_atom_site_aniso_U_23
_atom_site_aniso_U_13
_atom_site_aniso_U_12
I1 0.03244(12) 0.04622(13) 0.03902(13) -0.00334(8) -0.00484(7) 0.01195(8)
Br1 0.04560(18) 0.03286(15) 0.03871(16) 0.00634(11) -0.00460(12) 0.01047(12)
Br2 0.02745(15) 0.04762(19) 0.04477(18) 0.00193(12) 0.00016(10) 0.00695(12)
N1 0.0257(10) 0.0297(10) 0.0319(11) 0.0026(8) -0.0056(8) -0.0017(8)
C2 0.0283(12) 0.0275(11) 0.0339(13) 0.0008(10) -0.0076(10) 0.0012(9)
C3 0.0246(11) 0.0322(12) 0.0296(12) -0.0044(10) -0.0044(9) 0.0047(10)
C4 0.0318(12) 0.0320(13) 0.0291(13) 0.0025(10) 0.0011(10) 0.0019(10)
C5 0.0341(13) 0.0258(11) 0.0283(12) -0.0007(9) -0.0073(10) 0.0035(10)
C6 0.0279(12) 0.0289(12) 0.0323(12) -0.0001(10) -0.0066(10) 0.0026(10)
C7 0.0317(14) 0.0480(17) 0.053(2) 0.0209(15) 0.0003(13) -0.0044(13)

loop_
_atom_type_symbol
_atom_type_description
_atom_type_scat_dispersion_real
_atom_type_scat_dispersion_imag
_atom_type_scat_source
C C 0.0033 0.0016 'International Tables Vol C Tables 4.2.6.8 and 6.1.1.4'
H H 0.0000 0.0000 'International Tables Vol C Tables 4.2.6.8 and 6.1.1.4'
N N 0.0061 0.0033 'International Tables Vol C Tables 4.2.6.8 and 6.1.1.4'
Br Br -0.2901 2.4595 'International Tables Vol C Tables 4.2.6.8 and 6.1.1.4'
I I -0.4742 1.8119 'International Tables Vol C Tables 4.2.6.8 and 6.1.1.4'

loop_
_geom_angle_atom_site_label_1
_geom_angle_atom_site_label_2
_geom_angle_atom_site_label_3
_geom_angle
_geom_angle_site_symmetry_1
_geom_angle_site_symmetry_3
_geom_angle_publ_flag
C6 N1 C2 121.5(2) . . no
C6 N1 C7 118.8(2) . . no
C2 N1 C7 119.7(2) . . no
N1 C2 C3 120.1(2) . . no
N1 C2 H2 114(2) . . no
C3 C2 H2 126(2) . . no
C2 C3 C4 120.4(2) . . no
C2 C3 Br2 118.92(19) . . no
C4 C3 Br2 120.7(2) . . no
C5 C4 C3 117.8(3) . . no
C5 C4 H4 123(2) . . no
C3 C4 H4 119(2) . . no
C6 C5 C4 121.1(2) . . no
C6 C5 Br1 118.03(19) . . no
C4 C5 Br1 120.8(2) . . no
N1 C6 C5 119.1(2) . . no
N1 C6 H6 116.1(19) . . no
C5 C6 H6 124.8(19) . . no
N1 C7 H7A 105(4) . . no
N1 C7 H7B 107(4) . . no
H7A C7 H7B 111(3) . . no
N1 C7 H7C 114(4) . . no
H7A C7 H7C 110(3) . . no
H7B C7 H7C 109(3) . . no
N1 C7 H7D 112(4) . . no
H7A C7 H7D 142(6) . . no
H7B C7 H7D 50(4) . . no
H7C C7 H7D 62(4) . . no
N1 C7 H7E 106(4) . . no
H7A C7 H7E 68(4) . . no
H7B C7 H7E 146(6) . . no
H7C C7 H7E 48(4) . . no
H7D C7 H7E 109(3) . . no
N1 C7 H7F 108(4) . . no
H7A C7 H7F 44(4) . . no
H7B C7 H7F 67(4) . . no
H7C C7 H7F 136(6) . . no
H7D C7 H7F 112(3) . . no
H7E C7 H7F 109(3) . . no

loop_
_geom_bond_atom_site_label_1
_geom_bond_atom_site_label_2
_geom_bond_distance
_geom_bond_site_symmetry_2
_geom_bond_publ_flag
Br1 C5 1.884(2) . no
Br2 C3 1.877(3) . no
N1 C6 1.341(3) . no
N1 C2 1.348(3) . no
N1 C7 1.470(4) . no
C2 C3 1.365(4) . no
C2 H2 0.99(4) . no
C3 C4 1.383(4) . no
C4 C5 1.379(4) . no
C4 H4 0.98(4) . no
C5 C6 1.377(4) . no
C6 H6 1.01(3) . no
C7 H7A 0.95(2) . no
C7 H7B 0.94(3) . no
C7 H7C 0.94(3) . no
C7 H7D 0.94(3) . no
C7 H7E 0.95(2) . no
C7 H7F 0.94(2) . no

loop_
_geom_torsion_atom_site_label_1
_geom_torsion_atom_site_label_2
_geom_torsion_atom_site_label_3
_geom_torsion_atom_site_label_4
_geom_torsion
_geom_torsion_site_symmetry_1
_geom_torsion_site_symmetry_2
_geom_torsion_site_symmetry_3
_geom_torsion_site_symmetry_4
_geom_torsion_publ_flag
C6 N1 C2 C3 0.00(3) . . . . no
C7 N1 C2 C3 179.1(2) . . . . no
N1 C2 C3 C4 -0.01(3) . . . . no
N1 C2 C3 Br2 179.66(13) . . . . no
C2 C3 C4 C5 0.02(6) . . . . no
Br2 C3 C4 C5 -179.64(13) . . . . no
C3 C4 C5 C6 -0.02(9) . . . . no
C3 C4 C5 Br1 177.67(13) . . . . no
C2 N1 C6 C5 0.00(7) . . . . no
C7 N1 C6 C5 -179.2(2) . . . . no
C4 C5 C6 N1 0.01(9) . . . . no
Br1 C5 C6 N1 -177.74(13) . . . . no
